data_4503383
loop_
_publ_author_name
'Qi, Yan'
'Luo, Feng'
'Batten, Stuart R.'
'Che, Yun-Xia'
'Zheng, Ji-Min'

_publ_section_title
;
 Syntheses and Crystal Structures of a Series of Novel Helical
 Coordination Polymers Constructed from Flexible Bis(imidazole) Ligands
 and Metal Salts
;
_journal_issue 8
_journal_name_full 'Crystal Growth &amp; Design'
_journal_page_first 2806
_journal_paper_doi 10.1021/cg701061q
_journal_volume 8
_journal_year 2008
_chemical_formula_sum 'C26 H28 Co N4 O6'
_chemical_formula_weight 551.45
_chemical_name_systematic
; 
 ? 
;
_space_group_IT_number 14
_symmetry_cell_setting monoclinic
_symmetry_space_group_name_Hall '-P 2ybc'
_symmetry_space_group_name_H-M 'P 1 21/c 1'
_atom_sites_solution_hydrogens geom
_atom_sites_solution_primary direct
_atom_sites_solution_secondary difmap
_audit_creation_method SHELXL-97
_cell_angle_alpha 90.00
_cell_angle_beta 132.003(18)
_cell_angle_gamma 90.00
_cell_formula_units_Z 8
_cell_length_a 18.399(4)
_cell_length_b 15.088(3)
_cell_length_c 24.678(8)
_cell_measurement_reflns_used 29552
_cell_measurement_temperature 298(2)
_cell_measurement_theta_max 27.55
_cell_measurement_theta_min 3.08
_cell_volume 5091(3)
_computing_cell_refinement 'RAXIS-RAPID Auto'
_computing_data_collection 'RAXIS-RAPID Auto'
_computing_data_reduction 'RAXIS-RAPID Auto'
_computing_molecular_graphics 'Bruker SHELXTL'
_computing_publication_material 'Bruker SHELXTL'
_computing_structure_refinement 'SHELXL-97 (Sheldrick, 1997)'
_computing_structure_solution 'SHELXS-97 (Sheldrick, 1990)'
_diffrn_ambient_temperature 293(2)
_diffrn_measured_fraction_theta_full 0.995
_diffrn_measured_fraction_theta_max 0.995
_diffrn_measurement_device_type 'rigaku r-axis rapid IP area detector'
_diffrn_measurement_method oscillation
_diffrn_radiation_monochromator graphite
_diffrn_radiation_source 'rotating anode'
_diffrn_radiation_type MoK\a
_diffrn_radiation_wavelength 0.71073
_diffrn_reflns_av_R_equivalents 0.0883
_diffrn_reflns_av_sigmaI/netI 0.0764
_diffrn_reflns_limit_h_max 22
_diffrn_reflns_limit_h_min -23
_diffrn_reflns_limit_k_max 19
_diffrn_reflns_limit_k_min -19
_diffrn_reflns_limit_l_max 32
_diffrn_reflns_limit_l_min -32
_diffrn_reflns_number 48558
_diffrn_reflns_theta_full 27.48
_diffrn_reflns_theta_max 27.48
_diffrn_reflns_theta_min 3.08
_exptl_absorpt_coefficient_mu 0.723
_exptl_absorpt_correction_T_max 0.9511
_exptl_absorpt_correction_T_min 0.8689
_exptl_absorpt_correction_type multi-scan
_exptl_crystal_colour Purple
_exptl_crystal_density_diffrn 1.439
_exptl_crystal_density_method 'not measured'
_exptl_crystal_description Block
_exptl_crystal_F_000 2296
_exptl_crystal_size_max 0.20
_exptl_crystal_size_mid 0.14
_exptl_crystal_size_min 0.07
_refine_diff_density_max 0.369
_refine_diff_density_min -0.439
_refine_diff_density_rms 0.070
_refine_ls_extinction_method none
_refine_ls_goodness_of_fit_ref 1.046
_refine_ls_hydrogen_treatment constr
_refine_ls_matrix_type full
_refine_ls_number_parameters 671
_refine_ls_number_reflns 11594
_refine_ls_number_restraints 0
_refine_ls_restrained_S_all 1.046
_refine_ls_R_factor_all 0.1089
_refine_ls_R_factor_gt 0.0537
_refine_ls_shift/su_max 0.001
_refine_ls_shift/su_mean 0.000
_refine_ls_structure_factor_coef Fsqd
_refine_ls_weighting_details 'calc w=1/[\s^2^(Fo^2^)+(0.0356P)^2^+3.3848P] where P=(Fo^2^+2Fc^2^)/3'
_refine_ls_weighting_scheme calc
_refine_ls_wR_factor_gt 0.1023
_refine_ls_wR_factor_ref 0.1192
_reflns_number_gt 7085
_reflns_number_total 11594
_reflns_threshold_expression >2sigma(I)
_cod_data_source_file cg701061q-file004.cif
_cod_data_source_block shelxl
_cod_depositor_comments
;
The following automatic conversions were performed:

'_symmetry_cell_setting' value 'Monoclinic' changed to 'monoclinic'
according to /home/saulius/struct/CIF-dictionaries/cif_core.dic
dictionary named 'cif_core.dic' version 2.4.1 from 2010-06-29.

Automatic conversion script
Id: cif_fix_values 1715 2011-07-08 13:25:40Z adriana 
;
_cod_original_cell_volume 5091(2)
_cod_original_sg_symbol_H-M P2(1)/c
_cod_database_code 4503383

loop_
_symmetry_equiv_pos_as_xyz
'x, y, z'
'-x, y+1/2, -z+1/2'
'-x, -y, -z'
'x, -y-1/2, z-1/2'

loop_
_atom_site_label
_atom_site_type_symbol
_atom_site_fract_x
_atom_site_fract_y
_atom_site_fract_z
_atom_site_U_iso_or_equiv
_atom_site_adp_type
_atom_site_occupancy
_atom_site_symmetry_multiplicity
_atom_site_calc_flag
_atom_site_refinement_flags
Co1 Co 0.34304(3) 0.12735(3) 0.28176(2) 0.02812(11) Uani 1 1 d .
O1 O 0.48361(18) 0.09741(14) 0.37311(13) 0.0381(6) Uani 1 1 d .
O2 O 0.47700(18) 0.20367(15) 0.30938(13) 0.0417(6) Uani 1 1 d .
O3 O 0.9372(2) 0.1405(2) 0.55091(15) 0.0592(7) Uani 1 1 d .
O4 O 0.3249(2) 0.07724(16) 0.19663(14) 0.0468(7) Uani 1 1 d .
O5 O 0.1862(2) 0.13106(17) 0.15766(14) 0.0581(8) Uani 1 1 d .
O6 O 0.0346(2) -0.0486(2) -0.13360(14) 0.0641(9) Uani 1 1 d .
N1 N 0.2868(2) 0.03032(16) 0.30353(14) 0.0289(6) Uani 1 1 d .
N2 N 0.1913(2) -0.07423(16) 0.28814(15) 0.0335(6) Uani 1 1 d .
N3 N 0.2928(2) 0.24052(16) 0.29255(15) 0.0322(6) Uani 1 1 d .
N4 N -0.1861(2) -0.16296(18) 0.23051(17) 0.0395(7) Uani 1 1 d .
C1 C 0.5246(3) 0.14942(19) 0.36112(18) 0.0323(8) Uani 1 1 d .
C2 C 0.6340(3) 0.1453(2) 0.40984(17) 0.0319(7) Uani 1 1 d .
C3 C 0.6822(3) 0.2022(2) 0.3993(2) 0.0438(9) Uani 1 1 d .
H3 H 0.6460 0.2409 0.3599 0.053 Uiso 1 1 calc R
C4 C 0.7827(3) 0.2031(3) 0.4456(2) 0.0474(9) Uani 1 1 d .
H4 H 0.8134 0.2434 0.4381 0.057 Uiso 1 1 calc R
C5 C 0.8380(3) 0.1444(2) 0.50325(19) 0.0420(9) Uani 1 1 d .
C6 C 0.7906(3) 0.0847(2) 0.51369(19) 0.0424(9) Uani 1 1 d .
H6 H 0.8267 0.0438 0.5516 0.051 Uiso 1 1 calc R
C7 C 0.6900(3) 0.0863(2) 0.46775(18) 0.0355(8) Uani 1 1 d .
H7 H 0.6591 0.0470 0.4757 0.043 Uiso 1 1 calc R
C8 C 0.9865(3) 0.2071(3) 0.5446(2) 0.0685(13) Uani 1 1 d .
H8A H 0.9689 0.2646 0.5493 0.103 Uiso 1 1 calc R
H8B H 0.9678 0.2023 0.4979 0.103 Uiso 1 1 calc R
H8C H 1.0559 0.1991 0.5825 0.103 Uiso 1 1 calc R
C9 C 0.2341(3) 0.0928(2) 0.1456(2) 0.0411(9) Uani 1 1 d .
C10 C 0.1835(3) 0.0596(2) 0.07076(18) 0.0374(8) Uani 1 1 d .
C11 C 0.0858(3) 0.0732(3) 0.0146(2) 0.0494(10) Uani 1 1 d .
H11 H 0.0512 0.1070 0.0224 0.059 Uiso 1 1 calc R
C12 C 0.0374(3) 0.0377(3) -0.0536(2) 0.0559(11) Uani 1 1 d .
H12 H -0.0292 0.0479 -0.0915 0.067 Uiso 1 1 calc R
C13 C 0.0890(3) -0.0134(3) -0.06515(19) 0.0476(10) Uani 1 1 d .
C14 C 0.1872(3) -0.0257(3) -0.0099(2) 0.0549(11) Uani 1 1 d .
H14 H 0.2222 -0.0582 -0.0179 0.066 Uiso 1 1 calc R
C15 C 0.2348(3) 0.0106(3) 0.05846(19) 0.0488(10) Uani 1 1 d .
H15 H 0.3017 0.0019 0.0962 0.059 Uiso 1 1 calc R
C16 C 0.0846(3) -0.1036(3) -0.1468(2) 0.0717(14) Uani 1 1 d .
H16A H 0.1163 -0.1513 -0.1122 0.107 Uiso 1 1 calc R
H16B H 0.1326 -0.0690 -0.1417 0.107 Uiso 1 1 calc R
H16C H 0.0385 -0.1273 -0.1953 0.107 Uiso 1 1 calc R
C17 C 0.1982(3) -0.0029(2) 0.25911(19) 0.0347(8) Uani 1 1 d .
H17 H 0.1465 0.0199 0.2132 0.042 Uiso 1 1 calc R
C18 C 0.3397(3) -0.0215(2) 0.36528(18) 0.0315(7) Uani 1 1 d .
H18 H 0.4053 -0.0136 0.4067 0.038 Uiso 1 1 calc R
C19 C 0.2812(3) -0.0856(2) 0.35612(19) 0.0356(8) Uani 1 1 d .
H19 H 0.2987 -0.1292 0.3897 0.043 Uiso 1 1 calc R
C20 C 0.1033(3) -0.1275(2) 0.2534(2) 0.0402(8) Uani 1 1 d .
H20A H 0.1216 -0.1894 0.2656 0.048 Uiso 1 1 calc R
H20B H 0.0600 -0.1216 0.2008 0.048 Uiso 1 1 calc R
C21 C 0.0500(3) -0.0999(2) 0.2770(2) 0.0412(9) Uani 1 1 d .
H21A H 0.0370 -0.0367 0.2687 0.049 Uiso 1 1 calc R
H21B H 0.0917 -0.1103 0.3290 0.049 Uiso 1 1 calc R
C22 C -0.0456(3) -0.1482(2) 0.2376(2) 0.0391(8) Uani 1 1 d .
H22A H -0.0891 -0.1363 0.1858 0.047 Uiso 1 1 calc R
H22B H -0.0337 -0.2115 0.2449 0.047 Uiso 1 1 calc R
C23 C -0.0930(3) -0.1185(3) 0.2660(2) 0.0504(10) Uani 1 1 d .
H23A H -0.0485 -0.1298 0.3180 0.060 Uiso 1 1 calc R
H23B H -0.1041 -0.0550 0.2587 0.060 Uiso 1 1 calc R
C24 C 0.1993(3) 0.2600(2) 0.25075(19) 0.0367(8) Uani 1 1 d .
H24 H 0.1487 0.2244 0.2128 0.044 Uiso 1 1 calc R
C25 C 0.3404(3) 0.3093(2) 0.3394(2) 0.0617(12) Uani 1 1 d .
H25 H 0.4079 0.3150 0.3759 0.074 Uiso 1 1 calc R
C26 C -0.2743(3) -0.1318(3) 0.1752(3) 0.0730(15) Uani 1 1 d .
H26 H -0.2881 -0.0787 0.1507 0.088 Uiso 1 1 calc R
Co2 Co 0.18186(3) 0.63413(3) 0.23175(2) 0.02989(11) Uani 1 1 d .
O7 O 0.05169(17) 0.63080(15) 0.20441(12) 0.0375(5) Uani 1 1 d .
O8 O 0.03304(19) 0.68664(15) 0.11351(14) 0.0443(6) Uani 1 1 d .
O9 O 0.2595(2) 0.70886(15) 0.36457(14) 0.0490(7) Uani 1 1 d .
O10 O 0.28098(18) 0.58250(13) 0.33267(12) 0.0355(5) Uani 1 1 d .
O11 O -0.4028(2) 0.72840(18) -0.01818(14) 0.0550(7) Uani 1 1 d .
O12 O 0.49227(19) 0.50741(15) 0.66439(12) 0.0440(6) Uani 1 1 d .
N5 N 0.1886(2) 0.53749(17) 0.17731(14) 0.0321(6) Uani 1 1 d .
N6 N 0.2526(2) 0.42926(17) 0.16038(16) 0.0364(7) Uani 1 1 d .
N7 N 0.2466(2) 0.74349(16) 0.23250(15) 0.0339(7) Uani 1 1 d .
N8 N 0.6395(2) 0.33905(18) 0.23396(18) 0.0404(7) Uani 1 1 d .
C27 C -0.0026(3) 0.6648(2) 0.14053(19) 0.0328(8) Uani 1 1 d .
C28 C -0.1080(3) 0.67932(19) 0.09950(17) 0.0294(7) Uani 1 1 d .
C29 C -0.1532(3) 0.6414(2) 0.12162(18) 0.0344(8) Uani 1 1 d .
H29 H -0.1168 0.6056 0.1629 0.041 Uiso 1 1 calc R
C30 C -0.2513(3) 0.6554(2) 0.08373(19) 0.0396(8) Uani 1 1 d .
H30 H -0.2802 0.6285 0.0992 0.048 Uiso 1 1 calc R
C31 C -0.3062(3) 0.7096(2) 0.02280(19) 0.0386(8) Uani 1 1 d .
C32 C -0.2606(3) 0.7492(2) 0.0012(2) 0.0487(10) Uani 1 1 d .
H32 H -0.2963 0.7868 -0.0390 0.058 Uiso 1 1 calc R
C33 C -0.1640(3) 0.7336(2) 0.03822(19) 0.0400(9) Uani 1 1 d .
H33 H -0.1354 0.7596 0.0222 0.048 Uiso 1 1 calc R
C34 C -0.4532(3) 0.6822(3) -0.0011(2) 0.0723(14) Uani 1 1 d .
H34A H -0.4232 0.6955 0.0481 0.109 Uiso 1 1 calc R
H34B H -0.4498 0.6196 -0.0060 0.109 Uiso 1 1 calc R
H34C H -0.5204 0.7006 -0.0340 0.109 Uiso 1 1 calc R
C35 C 0.2952(3) 0.6335(2) 0.37987(18) 0.0337(7) Uani 1 1 d .
C36 C 0.3548(3) 0.5995(2) 0.45664(18) 0.0336(8) Uani 1 1 d .
C37 C 0.3726(3) 0.6535(2) 0.50982(18) 0.0399(9) Uani 1 1 d .
H37 H 0.3521 0.7123 0.4990 0.048 Uiso 1 1 calc R
C38 C 0.4209(3) 0.6205(2) 0.57905(18) 0.0390(8) Uani 1 1 d .
H38 H 0.4336 0.6578 0.6146 0.047 Uiso 1 1 calc R
C39 C 0.4502(3) 0.5334(2) 0.59576(18) 0.0343(8) Uani 1 1 d .
C40 C 0.4357(4) 0.4803(3) 0.5450(2) 0.0713(16) Uani 1 1 d .
H40 H 0.4562 0.4215 0.5559 0.086 Uiso 1 1 calc R
C41 C 0.3898(4) 0.5144(3) 0.4762(2) 0.0689(15) Uani 1 1 d .
H41 H 0.3827 0.4782 0.4424 0.083 Uiso 1 1 calc R
C42 C 0.5040(4) 0.4141(2) 0.6792(2) 0.0627(13) Uani 1 1 d .
H42A H 0.5542 0.3917 0.6807 0.094 Uiso 1 1 calc R
H42B H 0.4435 0.3844 0.6414 0.094 Uiso 1 1 calc R
H42C H 0.5222 0.4039 0.7253 0.094 Uiso 1 1 calc R
C43 C 0.1277(3) 0.5189(2) 0.10430(19) 0.0438(9) Uani 1 1 d .
H43 H 0.0687 0.5472 0.0678 0.053 Uiso 1 1 calc R
C44 C 0.1668(3) 0.4527(2) 0.0934(2) 0.0468(10) Uani 1 1 d .
H44 H 0.1402 0.4282 0.0488 0.056 Uiso 1 1 calc R
C45 C 0.2628(3) 0.4822(2) 0.20859(19) 0.0379(8) Uani 1 1 d .
H45 H 0.3162 0.4803 0.2585 0.046 Uiso 1 1 calc R
C46 C 0.3253(3) 0.3649(2) 0.1783(2) 0.0435(9) Uani 1 1 d .
H46A H 0.2921 0.3121 0.1489 0.052 Uiso 1 1 calc R
H46B H 0.3663 0.3479 0.2291 0.052 Uiso 1 1 calc R
C47 C 0.3889(3) 0.4018(2) 0.1652(2) 0.0387(8) Uani 1 1 d .
H47A H 0.4074 0.4621 0.1834 0.046 Uiso 1 1 calc R
H47B H 0.3517 0.4034 0.1132 0.046 Uiso 1 1 calc R
C48 C 0.4806(3) 0.3467(2) 0.2025(2) 0.0374(8) Uani 1 1 d .
H48A H 0.5175 0.3445 0.2545 0.045 Uiso 1 1 calc R
H48B H 0.4621 0.2865 0.1839 0.045 Uiso 1 1 calc R
C49 C 0.5443(3) 0.3841(2) 0.1901(2) 0.0500(10) Uani 1 1 d .
H49A H 0.5105 0.3786 0.1389 0.060 Uiso 1 1 calc R
H49B H 0.5549 0.4466 0.2022 0.060 Uiso 1 1 calc R
C50 C 0.3380(3) 0.7685(2) 0.2852(2) 0.0379(8) Uani 1 1 d .
H50 H 0.3816 0.7404 0.3302 0.045 Uiso 1 1 calc R
C51 C 0.2084(3) 0.8026(2) 0.1765(2) 0.0407(9) Uani 1 1 d .
H51 H 0.1444 0.8024 0.1318 0.049 Uiso 1 1 calc R
C52 C 0.7215(3) 0.3609(2) 0.3031(2) 0.0468(9) Uani 1 1 d .
H52 H 0.7280 0.4072 0.3310 0.056 Uiso 1 1 calc R

loop_
_atom_site_aniso_label
_atom_site_aniso_U_11
_atom_site_aniso_U_22
_atom_site_aniso_U_33
_atom_site_aniso_U_23
_atom_site_aniso_U_13
_atom_site_aniso_U_12
Co1 0.0258(3) 0.0290(2) 0.0298(2) 0.00204(19) 0.0187(2) 0.00400(19)
O1 0.0308(15) 0.0384(12) 0.0460(14) -0.0003(11) 0.0260(13) -0.0036(11)
O2 0.0338(16) 0.0402(13) 0.0441(14) 0.0056(11) 0.0231(14) 0.0045(11)
O3 0.0285(16) 0.083(2) 0.0504(16) 0.0043(15) 0.0198(14) -0.0011(15)
O4 0.0486(19) 0.0580(16) 0.0381(14) -0.0092(12) 0.0308(15) -0.0114(14)
O5 0.078(2) 0.0556(16) 0.0425(15) 0.0023(13) 0.0414(17) 0.0216(16)
O6 0.0368(18) 0.114(2) 0.0303(14) -0.0152(15) 0.0178(14) 0.0105(17)
N1 0.0266(17) 0.0293(13) 0.0317(14) -0.0012(11) 0.0198(14) 0.0018(11)
N2 0.0320(19) 0.0304(14) 0.0412(17) -0.0084(12) 0.0257(16) -0.0040(12)
N3 0.0296(18) 0.0303(13) 0.0379(16) 0.0016(12) 0.0231(15) 0.0022(12)
N4 0.042(2) 0.0342(15) 0.0486(18) -0.0066(13) 0.0328(18) -0.0126(13)
C1 0.036(2) 0.0249(16) 0.0362(18) -0.0022(13) 0.0243(18) 0.0006(14)
C2 0.030(2) 0.0330(16) 0.0337(17) -0.0019(14) 0.0213(17) 0.0007(14)
C3 0.035(2) 0.051(2) 0.046(2) 0.0111(18) 0.027(2) 0.0072(17)
C4 0.031(2) 0.060(2) 0.051(2) 0.013(2) 0.027(2) 0.0008(18)
C5 0.028(2) 0.056(2) 0.0346(19) -0.0028(17) 0.0178(18) 0.0005(17)
C6 0.040(3) 0.0446(19) 0.0329(19) 0.0051(16) 0.020(2) 0.0045(17)
C7 0.039(2) 0.0355(17) 0.0363(19) -0.0043(15) 0.0268(19) -0.0058(15)
C8 0.029(3) 0.097(3) 0.069(3) -0.011(3) 0.028(3) -0.010(2)
C9 0.053(3) 0.0379(18) 0.040(2) 0.0028(16) 0.035(2) -0.0019(18)
C10 0.046(3) 0.0415(18) 0.0326(18) 0.0034(15) 0.030(2) 0.0016(17)
C11 0.052(3) 0.067(3) 0.038(2) 0.0070(19) 0.034(2) 0.020(2)
C12 0.036(3) 0.093(3) 0.033(2) 0.006(2) 0.021(2) 0.023(2)
C13 0.035(2) 0.078(3) 0.0285(19) -0.0011(19) 0.0205(19) 0.009(2)
C14 0.036(3) 0.092(3) 0.034(2) -0.009(2) 0.022(2) 0.013(2)
C15 0.032(2) 0.078(3) 0.0299(19) -0.0020(19) 0.0177(19) 0.006(2)
C16 0.058(3) 0.111(4) 0.041(2) -0.015(2) 0.031(2) 0.018(3)
C17 0.030(2) 0.0370(17) 0.0348(18) -0.0019(15) 0.0206(18) -0.0020(15)
C18 0.027(2) 0.0330(16) 0.0322(17) -0.0002(14) 0.0187(17) 0.0035(14)
C19 0.037(2) 0.0300(16) 0.044(2) 0.0028(15) 0.029(2) 0.0040(15)
C20 0.038(2) 0.0363(17) 0.051(2) -0.0135(17) 0.032(2) -0.0103(17)
C21 0.047(3) 0.0392(18) 0.050(2) -0.0113(17) 0.037(2) -0.0126(17)
C22 0.039(2) 0.0330(17) 0.047(2) -0.0078(15) 0.030(2) -0.0096(15)
C23 0.055(3) 0.054(2) 0.062(2) -0.022(2) 0.047(2) -0.028(2)
C24 0.032(2) 0.0369(17) 0.041(2) 0.0021(15) 0.0243(19) 0.0080(15)
C25 0.039(3) 0.0309(19) 0.073(3) -0.0115(19) 0.020(2) -0.0031(17)
C26 0.053(3) 0.037(2) 0.074(3) 0.019(2) 0.019(3) -0.009(2)
Co2 0.0326(3) 0.0260(2) 0.0345(2) 0.00072(19) 0.0239(2) 0.00143(19)
O7 0.0312(14) 0.0427(12) 0.0357(12) 0.0030(11) 0.0212(12) 0.0028(11)
O8 0.0449(18) 0.0466(14) 0.0563(16) 0.0099(12) 0.0401(16) 0.0067(12)
O9 0.072(2) 0.0338(13) 0.0513(16) 0.0098(12) 0.0453(17) 0.0138(13)
O10 0.0412(16) 0.0324(11) 0.0290(12) -0.0009(10) 0.0219(12) 0.0024(10)
O11 0.0284(17) 0.0729(18) 0.0504(16) 0.0105(14) 0.0208(15) -0.0005(14)
O12 0.0433(17) 0.0430(13) 0.0300(13) 0.0041(11) 0.0181(13) 0.0000(12)
N5 0.0306(18) 0.0346(14) 0.0330(15) -0.0005(12) 0.0221(15) -0.0007(12)
N6 0.040(2) 0.0324(14) 0.0457(18) -0.0052(13) 0.0321(17) 0.0005(13)
N7 0.041(2) 0.0282(13) 0.0420(17) -0.0033(12) 0.0318(17) -0.0003(13)
N8 0.049(2) 0.0333(14) 0.060(2) 0.0132(14) 0.045(2) 0.0104(14)
C27 0.035(2) 0.0264(15) 0.0377(19) -0.0039(14) 0.0246(19) -0.0012(14)
C28 0.032(2) 0.0249(15) 0.0301(17) -0.0033(13) 0.0201(17) -0.0023(13)
C29 0.036(2) 0.0328(16) 0.0330(17) 0.0031(14) 0.0223(17) -0.0014(15)
C30 0.036(2) 0.046(2) 0.039(2) -0.0008(16) 0.0260(19) -0.0079(16)
C31 0.030(2) 0.0430(19) 0.0353(19) -0.0024(16) 0.0189(19) -0.0033(16)
C32 0.039(3) 0.053(2) 0.042(2) 0.0172(18) 0.022(2) 0.0045(18)
C33 0.037(2) 0.044(2) 0.041(2) 0.0097(16) 0.026(2) -0.0008(16)
C34 0.033(3) 0.127(4) 0.051(3) 0.002(3) 0.026(2) -0.012(3)
C35 0.035(2) 0.0268(15) 0.0384(18) 0.0011(15) 0.0242(17) -0.0016(15)
C36 0.038(2) 0.0291(15) 0.0313(17) -0.0018(14) 0.0219(18) -0.0017(14)
C37 0.046(3) 0.0296(17) 0.038(2) -0.0018(14) 0.026(2) -0.0011(15)
C38 0.046(2) 0.0327(17) 0.0325(17) -0.0088(15) 0.0241(18) -0.0038(16)
C39 0.030(2) 0.0353(17) 0.0317(18) 0.0012(14) 0.0181(18) -0.0021(14)
C40 0.111(5) 0.040(2) 0.041(2) 0.0054(18) 0.042(3) 0.025(2)
C41 0.112(4) 0.041(2) 0.042(2) 0.0018(18) 0.046(3) 0.025(2)
C42 0.066(3) 0.044(2) 0.047(2) 0.0094(19) 0.026(3) 0.004(2)
C43 0.045(3) 0.0432(19) 0.0328(19) 0.0016(16) 0.022(2) 0.0084(17)
C44 0.052(3) 0.045(2) 0.038(2) -0.0022(17) 0.028(2) 0.0109(19)
C45 0.029(2) 0.0423(19) 0.0367(19) -0.0026(16) 0.0196(18) 0.0019(16)
C46 0.047(2) 0.0326(17) 0.061(2) 0.0012(17) 0.041(2) 0.0071(17)
C47 0.049(3) 0.0352(17) 0.047(2) 0.0058(16) 0.038(2) 0.0081(16)
C48 0.046(2) 0.0334(17) 0.048(2) 0.0069(15) 0.038(2) 0.0068(15)
C49 0.058(3) 0.045(2) 0.071(3) 0.0241(19) 0.053(3) 0.0192(19)
C50 0.046(3) 0.0339(17) 0.047(2) -0.0079(16) 0.036(2) -0.0077(16)
C51 0.047(3) 0.0376(18) 0.050(2) 0.0070(17) 0.038(2) 0.0060(17)
C52 0.060(3) 0.0357(18) 0.067(3) -0.0050(19) 0.051(3) -0.0021(19)

loop_
_atom_type_symbol
_atom_type_description
_atom_type_scat_dispersion_real
_atom_type_scat_dispersion_imag
_atom_type_scat_source
C C 0.0033 0.0016 'International Tables Vol C Tables 4.2.6.8 and 6.1.1.4'
H H 0.0000 0.0000 'International Tables Vol C Tables 4.2.6.8 and 6.1.1.4'
N N 0.0061 0.0033 'International Tables Vol C Tables 4.2.6.8 and 6.1.1.4'
O O 0.0106 0.0060 'International Tables Vol C Tables 4.2.6.8 and 6.1.1.4'
Co Co 0.3494 0.9721 'International Tables Vol C Tables 4.2.6.8 and 6.1.1.4'

loop_
_geom_angle_atom_site_label_1
_geom_angle_atom_site_label_2
_geom_angle_atom_site_label_3
_geom_angle
_geom_angle_site_symmetry_1
_geom_angle_site_symmetry_3
O4 Co1 N3 131.92(11) . .
O4 Co1 O1 105.59(11) . .
N3 Co1 O1 112.97(10) . .
O4 Co1 N1 103.93(10) . .
N3 Co1 N1 102.10(10) . .
O1 Co1 N1 92.36(10) . .
O4 Co1 O2 84.17(10) . .
N3 Co1 O2 91.75(10) . .
O1 Co1 O2 59.00(9) . .
N1 Co1 O2 151.31(10) . .
O4 Co1 C1 93.89(11) . .
N3 Co1 C1 105.57(11) . .
O1 Co1 C1 29.59(9) . .
N1 Co1 C1 121.82(11) . .
O2 Co1 C1 29.50(8) . .
C1 O1 Co1 96.8(2) . .
C1 O2 Co1 81.9(2) . .
C5 O3 C8 117.2(3) . .
C9 O4 Co1 98.8(2) . .
C13 O6 C16 117.1(3) . .
C17 N1 C18 105.7(3) . .
C17 N1 Co1 127.9(2) . .
C18 N1 Co1 125.8(2) . .
C17 N2 C19 106.7(3) . .
C17 N2 C20 126.0(3) . .
C19 N2 C20 127.2(3) . .
C24 N3 C25 104.9(3) . .
C24 N3 Co1 123.6(2) . .
C25 N3 Co1 131.5(3) . .
C26 N4 C24 106.6(3) . 2_545
C26 N4 C23 126.1(3) . .
C24 N4 C23 127.2(4) 2_545 .
O1 C1 O2 121.9(3) . .
O1 C1 C2 118.7(3) . .
O2 C1 C2 119.3(3) . .
O1 C1 Co1 53.61(18) . .
O2 C1 Co1 68.62(19) . .
C2 C1 Co1 170.0(2) . .
C3 C2 C7 117.7(3) . .
C3 C2 C1 120.7(3) . .
C7 C2 C1 121.6(3) . .
C4 C3 C2 121.7(3) . .
C4 C3 H3 119.1 . .
C2 C3 H3 119.1 . .
C3 C4 C5 120.3(3) . .
C3 C4 H4 119.9 . .
C5 C4 H4 119.9 . .
O3 C5 C4 123.9(3) . .
O3 C5 C6 117.2(3) . .
C4 C5 C6 118.9(3) . .
C7 C6 C5 119.9(3) . .
C7 C6 H6 120.1 . .
C5 C6 H6 120.1 . .
C6 C7 C2 121.4(3) . .
C6 C7 H7 119.3 . .
C2 C7 H7 119.3 . .
O3 C8 H8A 109.5 . .
O3 C8 H8B 109.5 . .
H8A C8 H8B 109.5 . .
O3 C8 H8C 109.5 . .
H8A C8 H8C 109.5 . .
H8B C8 H8C 109.5 . .
O5 C9 O4 121.3(3) . .
O5 C9 C10 119.7(4) . .
O4 C9 C10 118.8(3) . .
C11 C10 C15 119.1(3) . .
C11 C10 C9 120.9(3) . .
C15 C10 C9 119.9(4) . .
C10 C11 C12 121.1(3) . .
C10 C11 H11 119.4 . .
C12 C11 H11 119.4 . .
C11 C12 C13 119.5(4) . .
C11 C12 H12 120.3 . .
C13 C12 H12 120.3 . .
C14 C13 O6 124.5(3) . .
C14 C13 C12 120.0(3) . .
O6 C13 C12 115.5(4) . .
C13 C14 C15 119.7(4) . .
C13 C14 H14 120.1 . .
C15 C14 H14 120.1 . .
C10 C15 C14 120.6(4) . .
C10 C15 H15 119.7 . .
C14 C15 H15 119.7 . .
O6 C16 H16A 109.5 . .
O6 C16 H16B 109.5 . .
H16A C16 H16B 109.5 . .
O6 C16 H16C 109.5 . .
H16A C16 H16C 109.5 . .
H16B C16 H16C 109.5 . .
N1 C17 N2 111.6(3) . .
N1 C17 H17 124.2 . .
N2 C17 H17 124.2 . .
C19 C18 N1 109.2(3) . .
C19 C18 H18 125.4 . .
N1 C18 H18 125.4 . .
C18 C19 N2 106.8(3) . .
C18 C19 H19 126.6 . .
N2 C19 H19 126.6 . .
N2 C20 C21 112.0(3) . .
N2 C20 H20A 109.2 . .
C21 C20 H20A 109.2 . .
N2 C20 H20B 109.2 . .
C21 C20 H20B 109.2 . .
H20A C20 H20B 107.9 . .
C20 C21 C22 113.5(3) . .
C20 C21 H21A 108.9 . .
C22 C21 H21A 108.9 . .
C20 C21 H21B 108.9 . .
C22 C21 H21B 108.9 . .
H21A C21 H21B 107.7 . .
C23 C22 C21 110.1(3) . .
C23 C22 H22A 109.6 . .
C21 C22 H22A 109.6 . .
C23 C22 H22B 109.6 . .
C21 C22 H22B 109.6 . .
H22A C22 H22B 108.1 . .
N4 C23 C22 113.3(3) . .
N4 C23 H23A 108.9 . .
C22 C23 H23A 108.9 . .
N4 C23 H23B 108.9 . .
C22 C23 H23B 108.9 . .
H23A C23 H23B 107.7 . .
N3 C24 N4 111.7(3) . 2
N3 C24 H24 124.2 . .
N4 C24 H24 124.2 2 .
C26 C25 N3 109.0(4) 2 .
C26 C25 H25 125.5 2 .
N3 C25 H25 125.5 . .
N4 C26 C25 107.8(3) . 2_545
N4 C26 H26 126.1 . .
C25 C26 H26 126.1 2_545 .
O7 Co2 O10 107.17(10) . .
O7 Co2 N7 125.78(10) . .
O10 Co2 N7 105.26(11) . .
O7 Co2 N5 110.17(10) . .
O10 Co2 N5 97.70(10) . .
N7 Co2 N5 107.06(10) . .
C27 O7 Co2 100.2(2) . .
C35 O10 Co2 111.1(2) . .
C31 O11 C34 117.5(3) . .
C39 O12 C42 117.4(3) . .
C45 N5 C43 104.7(3) . .
C45 N5 Co2 124.1(2) . .
C43 N5 Co2 130.9(2) . .
C45 N6 C44 106.5(3) . .
C45 N6 C46 124.9(3) . .
C44 N6 C46 128.5(3) . .
C50 N7 C51 105.2(3) . .
C50 N7 Co2 126.6(2) . .
C51 N7 Co2 128.0(3) . .
C50 N8 C52 106.9(3) 2_645 .
C50 N8 C49 127.3(4) 2_645 .
C52 N8 C49 125.9(3) . .
O8 C27 O7 120.4(3) . .
O8 C27 C28 120.5(3) . .
O7 C27 C28 119.1(3) . .
C29 C28 C33 117.9(3) . .
C29 C28 C27 121.6(3) . .
C33 C28 C27 120.5(3) . .
C30 C29 C28 121.7(3) . .
C30 C29 H29 119.2 . .
C28 C29 H29 119.2 . .
C29 C30 C31 119.8(3) . .
C29 C30 H30 120.1 . .
C31 C30 H30 120.1 . .
O11 C31 C30 124.7(3) . .
O11 C31 C32 116.6(3) . .
C30 C31 C32 118.7(3) . .
C33 C32 C31 121.0(3) . .
C33 C32 H32 119.5 . .
C31 C32 H32 119.5 . .
C32 C33 C28 120.9(3) . .
C32 C33 H33 119.6 . .
C28 C33 H33 119.6 . .
O11 C34 H34A 109.5 . .
O11 C34 H34B 109.5 . .
H34A C34 H34B 109.5 . .
O11 C34 H34C 109.5 . .
H34A C34 H34C 109.5 . .
H34B C34 H34C 109.5 . .
O9 C35 O10 122.4(3) . .
O9 C35 C36 119.1(3) . .
O10 C35 C36 118.5(3) . .
C41 C36 C37 117.4(3) . .
C41 C36 C35 122.4(3) . .
C37 C36 C35 120.1(3) . .
C36 C37 C38 120.4(3) . .
C36 C37 H37 119.8 . .
C38 C37 H37 119.8 . .
C39 C38 C37 120.8(3) . .
C39 C38 H38 119.6 . .
C37 C38 H38 119.6 . .
C40 C39 O12 125.1(3) . .
C40 C39 C38 119.5(3) . .
O12 C39 C38 115.4(3) . .
C39 C40 C41 119.5(3) . .
C39 C40 H40 120.3 . .
C41 C40 H40 120.3 . .
C36 C41 C40 122.2(3) . .
C36 C41 H41 118.9 . .
C40 C41 H41 118.9 . .
O12 C42 H42A 109.5 . .
O12 C42 H42B 109.5 . .
H42A C42 H42B 109.5 . .
O12 C42 H42C 109.5 . .
H42A C42 H42C 109.5 . .
H42B C42 H42C 109.5 . .
C44 C43 N5 109.7(3) . .
C44 C43 H43 125.2 . .
N5 C43 H43 125.2 . .
C43 C44 N6 106.7(3) . .
C43 C44 H44 126.7 . .
N6 C44 H44 126.7 . .
N5 C45 N6 112.5(3) . .
N5 C45 H45 123.8 . .
N6 C45 H45 123.8 . .
N6 C46 C47 111.9(3) . .
N6 C46 H46A 109.2 . .
C47 C46 H46A 109.2 . .
N6 C46 H46B 109.2 . .
C47 C46 H46B 109.2 . .
H46A C46 H46B 107.9 . .
C46 C47 C48 111.9(3) . .
C46 C47 H47A 109.2 . .
C48 C47 H47A 109.2 . .
C46 C47 H47B 109.2 . .
C48 C47 H47B 109.2 . .
H47A C47 H47B 107.9 . .
C49 C48 C47 111.8(3) . .
C49 C48 H48A 109.3 . .
C47 C48 H48A 109.3 . .
C49 C48 H48B 109.3 . .
C47 C48 H48B 109.3 . .
H48A C48 H48B 107.9 . .
N8 C49 C48 112.5(3) . .
N8 C49 H49A 109.1 . .
C48 C49 H49A 109.1 . .
N8 C49 H49B 109.1 . .
C48 C49 H49B 109.1 . .
H49A C49 H49B 107.8 . .
N7 C50 N8 111.8(3) . 2_655
N7 C50 H50 124.1 . .
N8 C50 H50 124.1 2_655 .
C52 C51 N7 109.2(4) 2_655 .
C52 C51 H51 125.4 2_655 .
N7 C51 H51 125.4 . .
C51 C52 N8 106.9(3) 2_645 .
C51 C52 H52 126.6 2_645 .
N8 C52 H52 126.6 . .

loop_
_geom_bond_atom_site_label_1
_geom_bond_atom_site_label_2
_geom_bond_distance
_geom_bond_site_symmetry_2
Co1 O4 2.039(2) .
Co1 N3 2.042(3) .
Co1 O1 2.043(3) .
Co1 N1 2.061(3) .
Co1 O2 2.370(3) .
Co1 C1 2.520(4) .
O1 C1 1.253(4) .
O2 C1 1.253(4) .
O3 C5 1.358(4) .
O3 C8 1.430(5) .
O4 C9 1.271(5) .
O5 C9 1.245(4) .
O6 C13 1.369(4) .
O6 C16 1.429(5) .
N1 C17 1.311(4) .
N1 C18 1.377(4) .
N2 C17 1.344(4) .
N2 C19 1.366(4) .
N2 C20 1.465(4) .
N3 C24 1.318(4) .
N3 C25 1.351(4) .
N4 C26 1.324(5) .
N4 C24 1.331(4) 2_545
N4 C23 1.464(5) .
C1 C2 1.505(5) .
C2 C3 1.377(5) .
C2 C7 1.387(4) .
C3 C4 1.377(5) .
C3 H3 0.9300 .
C4 C5 1.380(5) .
C4 H4 0.9300 .
C5 C6 1.393(5) .
C6 C7 1.379(5) .
C6 H6 0.9300 .
C7 H7 0.9300 .
C8 H8A 0.9600 .
C8 H8B 0.9600 .
C8 H8C 0.9600 .
C9 C10 1.493(5) .
C10 C11 1.364(5) .
C10 C15 1.384(5) .
C11 C12 1.380(5) .
C11 H11 0.9300 .
C12 C13 1.394(5) .
C12 H12 0.9300 .
C13 C14 1.364(5) .
C14 C15 1.392(5) .
C14 H14 0.9300 .
C15 H15 0.9300 .
C16 H16A 0.9600 .
C16 H16B 0.9600 .
C16 H16C 0.9600 .
C17 H17 0.9300 .
C18 C19 1.349(4) .
C18 H18 0.9300 .
C19 H19 0.9300 .
C20 C21 1.497(4) .
C20 H20A 0.9700 .
C20 H20B 0.9700 .
C21 C22 1.510(5) .
C21 H21A 0.9700 .
C21 H21B 0.9700 .
C22 C23 1.506(5) .
C22 H22A 0.9700 .
C22 H22B 0.9700 .
C23 H23A 0.9700 .
C23 H23B 0.9700 .
C24 N4 1.331(4) 2
C24 H24 0.9300 .
C25 C26 1.346(6) 2
C25 H25 0.9300 .
C26 C25 1.346(6) 2_545
C26 H26 0.9300 .
Co2 O7 2.008(2) .
Co2 O10 2.014(2) .
Co2 N7 2.028(3) .
Co2 N5 2.042(3) .
O7 C27 1.280(4) .
O8 C27 1.253(4) .
O9 C35 1.239(4) .
O10 C35 1.269(4) .
O11 C31 1.363(4) .
O11 C34 1.431(5) .
O12 C39 1.366(4) .
O12 C42 1.433(4) .
N5 C45 1.321(4) .
N5 C43 1.371(4) .
N6 C45 1.338(4) .
N6 C44 1.363(5) .
N6 C46 1.462(4) .
N7 C50 1.317(5) .
N7 C51 1.378(4) .
N8 C50 1.338(4) 2_645
N8 C52 1.361(5) .
N8 C49 1.471(5) .
C27 C28 1.484(5) .
C28 C29 1.388(4) .
C28 C33 1.390(4) .
C29 C30 1.384(5) .
C29 H29 0.9300 .
C30 C31 1.385(5) .
C30 H30 0.9300 .
C31 C32 1.394(5) .
C32 C33 1.370(5) .
C32 H32 0.9300 .
C33 H33 0.9300 .
C34 H34A 0.9600 .
C34 H34B 0.9600 .
C34 H34C 0.9600 .
C35 C36 1.508(4) .
C36 C41 1.371(5) .
C36 C37 1.385(4) .
C37 C38 1.387(4) .
C37 H37 0.9300 .
C38 C39 1.376(4) .
C38 H38 0.9300 .
C39 C40 1.355(5) .
C40 C41 1.394(5) .
C40 H40 0.9300 .
C41 H41 0.9300 .
C42 H42A 0.9600 .
C42 H42B 0.9600 .
C42 H42C 0.9600 .
C43 C44 1.358(5) .
C43 H43 0.9300 .
C44 H44 0.9300 .
C45 H45 0.9300 .
C46 C47 1.515(5) .
C46 H46A 0.9700 .
C46 H46B 0.9700 .
C47 C48 1.519(5) .
C47 H47A 0.9700 .
C47 H47B 0.9700 .
C48 C49 1.504(5) .
C48 H48A 0.9700 .
C48 H48B 0.9700 .
C49 H49A 0.9700 .
C49 H49B 0.9700 .
C50 N8 1.338(4) 2_655
C50 H50 0.9300 .
C51 C52 1.350(5) 2_655
C51 H51 0.9300 .
C52 C51 1.350(5) 2_645
C52 H52 0.9300 .

loop_
_geom_torsion_atom_site_label_1
_geom_torsion_atom_site_label_2
_geom_torsion_atom_site_label_3
_geom_torsion_atom_site_label_4
_geom_torsion
_geom_torsion_site_symmetry_1
_geom_torsion_site_symmetry_4
O4 Co1 O1 C1 69.60(19) . .
N3 Co1 O1 C1 -81.0(2) . .
N1 Co1 O1 C1 174.77(18) . .
O2 Co1 O1 C1 -3.50(17) . .
O4 Co1 O2 C1 -108.61(19) . .
N3 Co1 O2 C1 119.43(19) . .
O1 Co1 O2 C1 3.51(17) . .
N1 Co1 O2 C1 -0.1(3) . .
N3 Co1 O4 C9 -43.1(3) . .
O1 Co1 O4 C9 174.3(2) . .
N1 Co1 O4 C9 77.8(2) . .
O2 Co1 O4 C9 -130.2(2) . .
C1 Co1 O4 C9 -158.1(2) . .
O4 Co1 N1 C17 -57.9(3) . .
N3 Co1 N1 C17 81.3(3) . .
O1 Co1 N1 C17 -164.6(3) . .
O2 Co1 N1 C17 -161.6(2) . .
C1 Co1 N1 C17 -161.6(2) . .
O4 Co1 N1 C18 112.1(2) . .
N3 Co1 N1 C18 -108.7(2) . .
O1 Co1 N1 C18 5.4(2) . .
O2 Co1 N1 C18 8.5(3) . .
C1 Co1 N1 C18 8.4(3) . .
O4 Co1 N3 C24 58.9(3) . .
O1 Co1 N3 C24 -160.5(2) . .
N1 Co1 N3 C24 -62.7(3) . .
O2 Co1 N3 C24 142.6(3) . .
C1 Co1 N3 C24 169.0(2) . .
O4 Co1 N3 C25 -121.3(3) . .
O1 Co1 N3 C25 19.3(4) . .
N1 Co1 N3 C25 117.2(3) . .
O2 Co1 N3 C25 -37.6(3) . .
C1 Co1 N3 C25 -11.1(4) . .
Co1 O1 C1 O2 6.7(3) . .
Co1 O1 C1 C2 -172.4(2) . .
Co1 O2 C1 O1 -5.8(3) . .
Co1 O2 C1 C2 173.3(3) . .
O4 Co1 C1 O1 -115.19(19) . .
N3 Co1 C1 O1 109.24(19) . .
N1 Co1 C1 O1 -6.2(2) . .
O2 Co1 C1 O1 173.9(3) . .
O4 Co1 C1 O2 70.91(18) . .
N3 Co1 C1 O2 -64.65(19) . .
O1 Co1 C1 O2 -173.9(3) . .
N1 Co1 C1 O2 179.94(16) . .
O4 Co1 C1 C2 -73.3(13) . .
N3 Co1 C1 C2 151.2(13) . .
O1 Co1 C1 C2 41.9(12) . .
N1 Co1 C1 C2 35.8(13) . .
O2 Co1 C1 C2 -144.2(14) . .
O1 C1 C2 C3 -179.0(3) . .
O2 C1 C2 C3 1.9(5) . .
Co1 C1 C2 C3 143.2(12) . .
O1 C1 C2 C7 -0.8(4) . .
O2 C1 C2 C7 -179.9(3) . .
Co1 C1 C2 C7 -38.6(14) . .
C7 C2 C3 C4 -2.0(5) . .
C1 C2 C3 C4 176.3(3) . .
C2 C3 C4 C5 1.9(6) . .
C8 O3 C5 C4 6.4(5) . .
C8 O3 C5 C6 -174.1(3) . .
C3 C4 C5 O3 179.4(3) . .
C3 C4 C5 C6 -0.1(6) . .
O3 C5 C6 C7 179.0(3) . .
C4 C5 C6 C7 -1.4(5) . .
C5 C6 C7 C2 1.3(5) . .
C3 C2 C7 C6 0.4(5) . .
C1 C2 C7 C6 -177.9(3) . .
Co1 O4 C9 O5 1.7(4) . .
Co1 O4 C9 C10 -174.6(3) . .
O5 C9 C10 C11 2.3(5) . .
O4 C9 C10 C11 178.7(3) . .
O5 C9 C10 C15 -174.6(3) . .
O4 C9 C10 C15 1.8(5) . .
C15 C10 C11 C12 1.1(6) . .
C9 C10 C11 C12 -175.8(4) . .
C10 C11 C12 C13 0.4(6) . .
C16 O6 C13 C14 1.6(6) . .
C16 O6 C13 C12 -178.2(4) . .
C11 C12 C13 C14 -2.1(6) . .
C11 C12 C13 O6 177.7(4) . .
O6 C13 C14 C15 -177.7(4) . .
C12 C13 C14 C15 2.0(7) . .
C11 C10 C15 C14 -1.2(6) . .
C9 C10 C15 C14 175.8(4) . .
C13 C14 C15 C10 -0.4(6) . .
C18 N1 C17 N2 -1.1(3) . .
Co1 N1 C17 N2 170.55(19) . .
C19 N2 C17 N1 1.3(4) . .
C20 N2 C17 N1 -179.9(3) . .
C17 N1 C18 C19 0.4(3) . .
Co1 N1 C18 C19 -171.4(2) . .
N1 C18 C19 N2 0.4(3) . .
C17 N2 C19 C18 -1.0(3) . .
C20 N2 C19 C18 -179.8(3) . .
C17 N2 C20 C21 -96.4(4) . .
C19 N2 C20 C21 82.2(4) . .
N2 C20 C21 C22 175.2(3) . .
C20 C21 C22 C23 178.4(3) . .
C26 N4 C23 C22 -96.5(5) . .
C24 N4 C23 C22 86.8(4) 2_545 .
C21 C22 C23 N4 -179.7(3) . .
C25 N3 C24 N4 -0.5(4) . 2
Co1 N3 C24 N4 179.4(2) . 2
C24 N3 C25 C26 0.3(5) . 2
Co1 N3 C25 C26 -179.6(3) . 2
C24 N4 C26 C25 -0.3(5) 2_545 2_545
C23 N4 C26 C25 -177.5(4) . 2_545
O10 Co2 O7 C27 -179.93(18) . .
N7 Co2 O7 C27 55.9(2) . .
N5 Co2 O7 C27 -74.7(2) . .
O7 Co2 O10 C35 -69.3(2) . .
N7 Co2 O10 C35 66.7(2) . .
N5 Co2 O10 C35 176.8(2) . .
O7 Co2 N5 C45 -132.1(3) . .
O10 Co2 N5 C45 -20.6(3) . .
N7 Co2 N5 C45 88.0(3) . .
O7 Co2 N5 C43 54.2(3) . .
O10 Co2 N5 C43 165.8(3) . .
N7 Co2 N5 C43 -85.6(3) . .
O7 Co2 N7 C50 132.3(3) . .
O10 Co2 N7 C50 7.3(3) . .
N5 Co2 N7 C50 -95.9(3) . .
O7 Co2 N7 C51 -54.2(3) . .
O10 Co2 N7 C51 -179.2(2) . .
N5 Co2 N7 C51 77.5(3) . .
Co2 O7 C27 O8 1.7(3) . .
Co2 O7 C27 C28 -177.3(2) . .
O8 C27 C28 C29 167.9(3) . .
O7 C27 C28 C29 -13.2(4) . .
O8 C27 C28 C33 -13.7(5) . .
O7 C27 C28 C33 165.3(3) . .
C33 C28 C29 C30 1.0(5) . .
C27 C28 C29 C30 179.5(3) . .
C28 C29 C30 C31 -1.0(5) . .
C34 O11 C31 C30 -6.2(5) . .
C34 O11 C31 C32 174.4(3) . .
C29 C30 C31 O11 -179.6(3) . .
C29 C30 C31 C32 -0.2(5) . .
O11 C31 C32 C33 -179.1(3) . .
C30 C31 C32 C33 1.4(6) . .
C31 C32 C33 C28 -1.5(6) . .
C29 C28 C33 C32 0.3(5) . .
C27 C28 C33 C32 -178.3(3) . .
Co2 O10 C35 O9 -7.2(4) . .
Co2 O10 C35 C36 170.4(2) . .
O9 C35 C36 C41 174.5(4) . .
O10 C35 C36 C41 -3.2(6) . .
O9 C35 C36 C37 -2.8(5) . .
O10 C35 C36 C37 179.4(3) . .
C41 C36 C37 C38 -2.4(6) . .
C35 C36 C37 C38 175.1(3) . .
C36 C37 C38 C39 -1.3(6) . .
C42 O12 C39 C40 -13.2(6) . .
C42 O12 C39 C38 166.4(4) . .
C37 C38 C39 C40 3.1(6) . .
C37 C38 C39 O12 -176.6(3) . .
O12 C39 C40 C41 178.5(4) . .
C38 C39 C40 C41 -1.1(7) . .
C37 C36 C41 C40 4.4(7) . .
C35 C36 C41 C40 -173.0(4) . .
C39 C40 C41 C36 -2.7(8) . .
C45 N5 C43 C44 0.0(4) . .
Co2 N5 C43 C44 174.6(2) . .
N5 C43 C44 N6 0.5(4) . .
C45 N6 C44 C43 -0.9(4) . .
C46 N6 C44 C43 -176.2(3) . .
C43 N5 C45 N6 -0.6(4) . .
Co2 N5 C45 N6 -175.7(2) . .
C44 N6 C45 N5 1.0(4) . .
C46 N6 C45 N5 176.5(3) . .
C45 N6 C46 C47 -96.7(4) . .
C44 N6 C46 C47 77.8(5) . .
N6 C46 C47 C48 164.3(3) . .
C46 C47 C48 C49 -179.3(3) . .
C50 N8 C49 C48 90.6(4) 2_645 .
C52 N8 C49 C48 -87.9(4) . .
C47 C48 C49 N8 172.0(3) . .
C51 N7 C50 N8 -0.6(4) . 2_655
Co2 N7 C50 N8 174.09(19) . 2_655
C50 N7 C51 C52 0.8(4) . 2_655
Co2 N7 C51 C52 -173.8(2) . 2_655
C50 N8 C52 C51 0.4(4) 2_645 2_645
C49 N8 C52 C51 179.1(3) . 2_645
